data_7235227
loop_
_publ_author_name
'Liu, Yi'
'Zhao, Yue'
'Liu, Zhi-Qiang'
'Liu, Xiao-Hui'
'Zhang, Xiu-Du'
'Sun, Wei-Yin'

_publ_section_title
;
 Coordination polymers with salicylaldehyde ligands: structural diversity,
 selective sorption and luminescence sensing properties
;
_journal_issue 2
_journal_name_full CrystEngComm
_journal_page_first 304
_journal_page_last 310
_journal_paper_doi 10.1039/C9CE01675A
_journal_volume 22
_journal_year 2020
_chemical_formula_sum 'C27 H24 Cl4 Cu N2 O5'
_chemical_formula_weight 661.82
_space_group_crystal_system trigonal
_space_group_IT_number 148
_space_group_name_Hall '-R 3'
_space_group_name_H-M_alt 'R -3 :H'
_atom_sites_solution_hydrogens geom
_audit_creation_method SHELXL-2018/3
_audit_update_record
;
2019-10-03 deposited with the CCDC.	2019-11-20 downloaded from the CCDC.
;
_cell_angle_alpha 90
_cell_angle_beta 90
_cell_angle_gamma 120
_cell_formula_units_Z 9
_cell_length_a 30.1293(19)
_cell_length_b 30.1293(19)
_cell_length_c 8.9281(6)
_cell_measurement_reflns_used 9924
_cell_measurement_temperature 173(2)
_cell_measurement_theta_max 27.46
_cell_measurement_theta_min 2.34
_cell_volume 7018.9(8)
_computing_cell_refinement 'Bruker SMART'
_computing_data_collection 'Bruker SMART'
_computing_data_reduction 'Bruker SAINT'
_computing_molecular_graphics 'Bruker SHELXTL'
_computing_publication_material 'Bruker SHELXTL'
_computing_structure_refinement 'SHELXL-2018/3 (Sheldrick, 2018)'
_computing_structure_solution 'SHELXT 2014/4 (Sheldrick, 2014)'
_diffrn_ambient_temperature 173(2)
_diffrn_measured_fraction_theta_full 0.996
_diffrn_measured_fraction_theta_max 0.996
_diffrn_measurement_device_type 'CCD area detector'
_diffrn_measurement_method 'phi and omega scans'
_diffrn_radiation_type MoK\a
_diffrn_radiation_wavelength 0.71073
_diffrn_reflns_av_R_equivalents 0.0308
_diffrn_reflns_av_unetI/netI 0.0203
_diffrn_reflns_Laue_measured_fraction_full 0.996
_diffrn_reflns_Laue_measured_fraction_max 0.996
_diffrn_reflns_limit_h_max 39
_diffrn_reflns_limit_h_min -37
_diffrn_reflns_limit_k_max 39
_diffrn_reflns_limit_k_min -39
_diffrn_reflns_limit_l_max 11
_diffrn_reflns_limit_l_min -11
_diffrn_reflns_number 21302
_diffrn_reflns_point_group_measured_fraction_full 0.996
_diffrn_reflns_point_group_measured_fraction_max 0.996
_diffrn_reflns_theta_full 25.242
_diffrn_reflns_theta_max 27.501
_diffrn_reflns_theta_min 1.352
_diffrn_source 'fine-focus sealed tube'
_exptl_absorpt_coefficient_mu 1.080
_exptl_absorpt_correction_T_max 0.888
_exptl_absorpt_correction_T_min 0.814
_exptl_absorpt_correction_type multi-scan
_exptl_absorpt_process_details SADABS
_exptl_crystal_colour green
_exptl_crystal_density_diffrn 1.409
_exptl_crystal_description block
_exptl_crystal_F_000 3033
_exptl_crystal_size_max 0.190
_exptl_crystal_size_mid 0.170
_exptl_crystal_size_min 0.110
_refine_diff_density_max 0.400
_refine_diff_density_min -0.641
_refine_diff_density_rms 0.068
_refine_ls_extinction_method none
_refine_ls_goodness_of_fit_ref 1.106
_refine_ls_hydrogen_treatment constr
_refine_ls_matrix_type full
_refine_ls_number_parameters 142
_refine_ls_number_reflns 3572
_refine_ls_number_restraints 0
_refine_ls_restrained_S_all 1.106
_refine_ls_R_factor_all 0.0369
_refine_ls_R_factor_gt 0.0339
_refine_ls_shift/su_max 0.000
_refine_ls_shift/su_mean 0.000
_refine_ls_structure_factor_coef Fsqd
_refine_ls_weighting_details 'w=1/[\s^2^(Fo^2^)+(0.0610P)^2^+12.1827P] where P=(Fo^2^+2Fc^2^)/3'
_refine_ls_weighting_scheme calc
_refine_ls_wR_factor_gt 0.1079
_refine_ls_wR_factor_ref 0.1094
_reflns_Friedel_coverage 0.000
_reflns_number_gt 3271
_reflns_number_total 3572
_reflns_threshold_expression 'I > 2\s(I)'
_cod_data_source_file c9ce01675a2.cif
_cod_data_source_block 1
_cod_depositor_comments
;Adding full bibliography for 7235227--7235231.cif.

 Adding full bibliography for 7235227--7235231.cif.
;
_cod_original_cell_volume 7018.9(10)
_cod_database_code 7235227
_shelx_shelxl_version_number 2018/3
_shelx_space_group_comment
;
The symmetry employed for this shelxl refinement is uniquely defined
by the following loop, which should always be used as a source of
symmetry information in preference to the above space-group names.
They are only intended as comments.
;
_shelx_estimated_absorpt_t_min 0.821
_shelx_estimated_absorpt_t_max 0.890

loop_
_space_group_symop_operation_xyz
'x, y, z'
'-y, x-y, z'
'-x+y, -x, z'
'x+2/3, y+1/3, z+1/3'
'-y+2/3, x-y+1/3, z+1/3'
'-x+y+2/3, -x+1/3, z+1/3'
'x+1/3, y+2/3, z+2/3'
'-y+1/3, x-y+2/3, z+2/3'
'-x+y+1/3, -x+2/3, z+2/3'
'-x, -y, -z'
'y, -x+y, -z'
'x-y, x, -z'
'-x+2/3, -y+1/3, -z+1/3'
'y+2/3, -x+y+1/3, -z+1/3'
'x-y+2/3, x+1/3, -z+1/3'
'-x+1/3, -y+2/3, -z+2/3'
'y+1/3, -x+y+2/3, -z+2/3'
'x-y+1/3, x+2/3, -z+2/3'

loop_
_atom_site_label
_atom_site_type_symbol
_atom_site_fract_x
_atom_site_fract_y
_atom_site_fract_z
_atom_site_U_iso_or_equiv
_atom_site_adp_type
_atom_site_occupancy
_atom_site_site_symmetry_order
_atom_site_calc_flag
_atom_site_refinement_flags_posn
_atom_site_refinement_flags_adp
_atom_site_refinement_flags_occupancy
Cu1 Cu 0.833333 0.666667 0.166667 0.01567(11) Uani 1 2 d S . P
N1 N 0.69771(6) 0.78742(6) 0.81964(16) 0.0191(3) Uani 1 1 d . . .
O1 O 0.82416(5) 0.60151(5) 0.32881(15) 0.0241(3) Uani 1 1 d . . .
O2 O 0.83447(5) 0.70352(5) 0.34693(13) 0.0194(3) Uani 1 1 d . . .
C1 C 0.78870(7) 0.63202(7) 0.51675(19) 0.0187(3) Uani 1 1 d . . .
C2 C 0.80464(6) 0.68228(7) 0.46192(18) 0.0168(3) Uani 1 1 d . . .
C3 C 0.78676(7) 0.71086(7) 0.54173(18) 0.0185(3) Uani 1 1 d . . .
H3 H 0.796860 0.744583 0.508738 0.022 Uiso 1 1 calc R U .
C4 C 0.75516(7) 0.69176(7) 0.66592(19) 0.0187(3) Uani 1 1 d . . .
C5 C 0.73992(8) 0.64242(7) 0.7192(2) 0.0231(4) Uani 1 1 d . . .
H5 H 0.718085 0.629008 0.803918 0.028 Uiso 1 1 calc R U .
C6 C 0.75736(7) 0.61376(7) 0.6458(2) 0.0230(4) Uani 1 1 d . . .
H6 H 0.748022 0.580693 0.683165 0.028 Uiso 1 1 calc R U .
C7 C 0.80257(7) 0.59672(7) 0.4494(2) 0.0220(4) Uani 1 1 d . . .
H7 H 0.793991 0.566559 0.504835 0.026 Uiso 1 1 calc R U .
C8 C 0.73643(7) 0.72432(7) 0.73383(18) 0.0185(3) Uani 1 1 d . . .
C9 C 0.76814(7) 0.77703(7) 0.7436(2) 0.0219(4) Uani 1 1 d . . .
H9 H 0.803618 0.792316 0.721288 0.026 Uiso 1 1 calc R U .
C10 C 0.74746(7) 0.80717(7) 0.7865(2) 0.0220(4) Uani 1 1 d . . .
H10 H 0.769436 0.843231 0.792515 0.026 Uiso 1 1 calc R U .
C11 C 0.66761(7) 0.73633(7) 0.81896(19) 0.0196(3) Uani 1 1 d . . .
H11 H 0.632752 0.722014 0.847813 0.023 Uiso 1 1 calc R U .
C12 C 0.68530(7) 0.70350(7) 0.77785(18) 0.0191(3) Uani 1 1 d . . .
H12 H 0.663014 0.667431 0.779569 0.023 Uiso 1 1 calc R U .

loop_
_atom_site_aniso_label
_atom_site_aniso_U_11
_atom_site_aniso_U_22
_atom_site_aniso_U_33
_atom_site_aniso_U_23
_atom_site_aniso_U_13
_atom_site_aniso_U_12
Cu1 0.01137(15) 0.02167(17) 0.01346(16) -0.00491(10) -0.00086(9) 0.00789(12)
N1 0.0263(8) 0.0222(7) 0.0150(7) 0.0018(5) 0.0024(5) 0.0169(6)
O1 0.0267(7) 0.0287(7) 0.0224(6) -0.0045(5) 0.0017(5) 0.0180(6)
O2 0.0190(6) 0.0208(6) 0.0169(6) -0.0030(5) 0.0021(4) 0.0088(5)
C1 0.0214(8) 0.0229(8) 0.0163(8) -0.0035(6) -0.0018(6) 0.0145(7)
C2 0.0165(7) 0.0224(8) 0.0129(7) -0.0046(6) -0.0037(6) 0.0108(7)
C3 0.0223(8) 0.0220(8) 0.0155(8) -0.0014(6) -0.0013(6) 0.0144(7)
C4 0.0225(8) 0.0253(9) 0.0146(8) -0.0034(6) -0.0025(6) 0.0167(7)
C5 0.0317(9) 0.0284(9) 0.0162(8) 0.0032(7) 0.0048(7) 0.0201(8)
C6 0.0325(10) 0.0254(9) 0.0181(8) 0.0024(7) 0.0032(7) 0.0197(8)
C7 0.0243(9) 0.0244(9) 0.0230(9) -0.0025(7) -0.0014(7) 0.0165(7)
C8 0.0259(9) 0.0262(9) 0.0112(7) -0.0005(6) -0.0007(6) 0.0189(7)
C9 0.0222(8) 0.0268(9) 0.0218(8) -0.0033(7) -0.0009(7) 0.0162(7)
C10 0.0253(9) 0.0216(8) 0.0225(8) -0.0027(7) 0.0004(7) 0.0142(7)
C11 0.0254(9) 0.0231(8) 0.0152(8) 0.0050(6) 0.0052(6) 0.0159(7)
C12 0.0272(9) 0.0217(8) 0.0135(7) 0.0022(6) 0.0025(6) 0.0160(7)

loop_
_atom_type_symbol
_atom_type_description
_atom_type_scat_dispersion_real
_atom_type_scat_dispersion_imag
_atom_type_scat_source
C C 0.0033 0.0016 'International Tables Vol C Tables 4.2.6.8 and 6.1.1.4'
H H 0.0000 0.0000 'International Tables Vol C Tables 4.2.6.8 and 6.1.1.4'
N N 0.0061 0.0033 'International Tables Vol C Tables 4.2.6.8 and 6.1.1.4'
O O 0.0106 0.0060 'International Tables Vol C Tables 4.2.6.8 and 6.1.1.4'
Cu Cu 0.3201 1.2651 'International Tables Vol C Tables 4.2.6.8 and 6.1.1.4'
Cl Cl 0.1484 0.1585 'International Tables Vol C Tables 4.2.6.8 and 6.1.1.4'

loop_
_geom_angle_atom_site_label_1
_geom_angle_atom_site_label_2
_geom_angle_atom_site_label_3
_geom_angle
_geom_angle_site_symmetry_1
_geom_angle_site_symmetry_3
O2 Cu1 O2 180.00(7) 13_665 .
O2 Cu1 N1 90.17(5) 13_665 12_656
O2 Cu1 N1 89.83(5) . 12_656
O2 Cu1 N1 89.83(5) 13_665 6_564
O2 Cu1 N1 90.17(5) . 6_564
N1 Cu1 N1 180.0 12_656 6_564
O2 Cu1 O1 94.13(5) 13_665 .
O2 Cu1 O1 85.87(5) . .
N1 Cu1 O1 88.73(5) 12_656 .
N1 Cu1 O1 91.27(5) 6_564 .
O2 Cu1 O1 85.88(5) 13_665 13_665
O2 Cu1 O1 94.12(5) . 13_665
N1 Cu1 O1 91.28(5) 12_656 13_665
N1 Cu1 O1 88.72(5) 6_564 13_665
O1 Cu1 O1 180.0 . 13_665
C11 N1 C10 118.22(15) . .
C11 N1 Cu1 120.46(12) . 8_655
C10 N1 Cu1 120.42(12) . 8_655
C7 O1 Cu1 118.30(11) . .
C2 O2 Cu1 124.11(11) . .
C6 C1 C2 119.80(15) . .
C6 C1 C7 115.63(16) . .
C2 C1 C7 124.56(16) . .
O2 C2 C3 118.50(15) . .
O2 C2 C1 125.11(15) . .
C3 C2 C1 116.38(15) . .
C4 C3 C2 122.81(16) . .
C4 C3 H3 118.6 . .
C2 C3 H3 118.6 . .
C3 C4 C5 120.32(15) . .
C3 C4 C8 117.51(15) . .
C5 C4 C8 122.10(16) . .
C6 C5 C4 118.51(16) . .
C6 C5 H5 120.7 . .
C4 C5 H5 120.7 . .
C5 C6 C1 122.14(17) . .
C5 C6 H6 118.9 . .
C1 C6 H6 118.9 . .
O1 C7 C1 127.28(17) . .
O1 C7 H7 116.4 . .
C1 C7 H7 116.4 . .
C9 C8 C12 117.98(15) . .
C9 C8 C4 120.72(16) . .
C12 C8 C4 121.08(16) . .
C10 C9 C8 119.29(17) . .
C10 C9 H9 120.4 . .
C8 C9 H9 120.4 . .
N1 C10 C9 122.61(17) . .
N1 C10 H10 118.7 . .
C9 C10 H10 118.7 . .
N1 C11 C12 122.67(16) . .
N1 C11 H11 118.7 . .
C12 C11 H11 118.7 . .
C11 C12 C8 118.98(16) . .
C11 C12 H12 120.5 . .
C8 C12 H12 120.5 . .

loop_
_geom_bond_atom_site_label_1
_geom_bond_atom_site_label_2
_geom_bond_distance
_geom_bond_site_symmetry_2
Cu1 O2 1.9458(12) 13_665
Cu1 O2 1.9458(12) .
Cu1 N1 2.0239(14) 12_656
Cu1 N1 2.0240(14) 6_564
Cu1 O1 2.3416(14) .
Cu1 O1 2.3417(14) 13_665
N1 C11 1.340(2) .
N1 C10 1.341(2) .
O1 C7 1.228(2) .
O2 C2 1.302(2) .
C1 C6 1.415(2) .
C1 C2 1.427(2) .
C1 C7 1.453(2) .
C2 C3 1.415(2) .
C3 C4 1.385(2) .
C3 H3 0.9500 .
C4 C5 1.402(3) .
C4 C8 1.484(2) .
C5 C6 1.380(2) .
C5 H5 0.9500 .
C6 H6 0.9500 .
C7 H7 0.9500 .
C8 C9 1.388(3) .
C8 C12 1.398(2) .
C9 C10 1.387(2) .
C9 H9 0.9500 .
C10 H10 0.9500 .
C11 C12 1.387(2) .
C11 H11 0.9500 .
C12 H12 0.9500 .
